data_7102395
loop_
_publ_author_name
'Odriozola, Ibon'
'Kyritsakas, Nathalie'
'Lehn, Jean-Marie'

_publ_section_title
;
 Structural codons: linearity/helicity interconversion by
 pyridine/pyrimidine exchange in molecular strands.
;
_journal_issue 1
_journal_name_full 'Chemical communications (Cambridge, England)'
_journal_page_first 62
_journal_page_last 63
_journal_paper_doi 10.1039/b311045a
_journal_year 2004
_chemical_formula_moiety 'C26.375 H31 Cl0.75 N8 O6.125'
_chemical_formula_sum 'C26.375 H31 Cl0.75 N8 O6.125'
_chemical_formula_weight 584.674
_chemical_name_systematic ' ?'
_space_group_IT_number 18
_symmetry_cell_setting orthorhombic
_symmetry_space_group_name_Hall 'P 2 2ab'
_symmetry_space_group_name_H-M 'P 21 21 2'
_cell_angle_alpha 90
_cell_angle_beta 90
_cell_angle_gamma 90
_cell_formula_units_Z 8
_cell_length_a 25.0498(1)
_cell_length_b 20.9704(3)
_cell_length_c 11.7186(3)
_cell_measurement_reflns_used 18009
_cell_measurement_temperature 173
_cell_measurement_theta_max 30.0
_cell_measurement_theta_min 1.4
_cell_volume 6155.8(2)
_computing_publication_material CIFGEN_IN_OpenMoleN_(_1997)
_computing_structure_refinement LSFM_OpenMoleN_(_1997)
_computing_structure_solution Direct_methods_(SIR,_Burla_et_al.,_1989)
_diffrn_ambient_temperature 173
_diffrn_measured_fraction_theta_full 0.997
_diffrn_measured_fraction_theta_max 0.997
_diffrn_measurement_details
;
18009 reflections were collected using program Collect
("Collect" Data collection software, Nonius B.V., 1998)
The conditions were as follow : crystal to detector distance ==  36. mm.
Scan angle ==  1.2 deg 1 scans of   90 sec per frame.
Data collection was divided into  2 set(s)
with the following starting angles and number of frames :

Set 1 Theta ==    8.80 Omega ==    0.00 Kappa ==    0.00  115 frames
Set 2 Theta ==   -8.50 Kappa ==  -29.00 Phi   ==    0.00   77 frames
Friedel pairs were averaged. Internal R == 0.04
;
_diffrn_measurement_device_type KappaCCD
_diffrn_measurement_method '\p scans'
_diffrn_radiation_monochromator graphite
_diffrn_radiation_type Mo-K\a
_diffrn_radiation_wavelength 0.71073
_diffrn_reflns_av_R_equivalents 0.040
_diffrn_reflns_av_sigmaI/netI 0.333
_diffrn_reflns_limit_h_max 16
_diffrn_reflns_limit_h_min -16
_diffrn_reflns_limit_k_max 29
_diffrn_reflns_limit_k_min -29
_diffrn_reflns_limit_l_max 35
_diffrn_reflns_limit_l_min -35
_diffrn_reflns_number 18009
_diffrn_reflns_theta_full 30.03
_diffrn_reflns_theta_max 30.03
_diffrn_reflns_theta_min 2.5
_diffrn_source xray_tube
_diffrn_standards_decay_% 0
_exptl_absorpt_coefficient_mu 0.141
_exptl_absorpt_correction_type none
_exptl_crystal_colour colorless
_exptl_crystal_density_diffrn 1.26
_exptl_crystal_density_method none
_exptl_crystal_description prism
_exptl_crystal_F_000 2448
_exptl_crystal_size_max 0.25
_exptl_crystal_size_mid 0.18
_exptl_crystal_size_min 0.10
_refine_diff_density_max 1.128
_refine_diff_density_min -0.285
_refine_ls_abs_structure_details 'Flack H D  (1983), Acta Cryst. A39, 876-881'
_refine_ls_abs_structure_Flack 0.30(5)
_refine_ls_extinction_method none
_refine_ls_goodness_of_fit_all 1.431
_refine_ls_goodness_of_fit_ref 1.041
_refine_ls_hydrogen_treatment noref
_refine_ls_matrix_type full
_refine_ls_number_constraints 15
_refine_ls_number_parameters 734
_refine_ls_number_reflns 8581
_refine_ls_number_restraints 0
_refine_ls_R_factor_all 0.185
_refine_ls_R_factor_gt 0.087
_refine_ls_shift/esd_mean 0.001
_refine_ls_shift/su_max 0.005
_refine_ls_structure_factor_coef F
_refine_ls_weighting_scheme sigma
_refine_ls_wR_factor_all 0.230
_refine_ls_wR_factor_ref 0.111
_reflns_number_gt 8581
_reflns_number_total 18009
_reflns_threshold_expression >3.0\s(I)
_cod_data_source_file b311045a.txt
_cod_data_source_block st1408A
_cod_original_sg_symbol_Hall ' P 2 2ab'
_cod_database_code 7102395

loop_
_symmetry_equiv_pos_as_xyz
x,y,z
-x,-y,+z
1/2-x,1/2+y,-z
1/2+x,1/2-y,-z

loop_
_atom_site_aniso_label
_atom_site_aniso_U_11
_atom_site_aniso_U_22
_atom_site_aniso_U_33
_atom_site_aniso_U_12
_atom_site_aniso_U_13
_atom_site_aniso_U_23
_atom_site_aniso_type_symbol
C1 0.052(4) 0.052(4) 0.059(5) 0.024(4) 0.015(4) -0.002(4) C
C2 0.090(6) 0.039(4) 0.075(6) 0.018(4) 0.006(5) -0.014(4) C
C3 0.067(6) 0.060(5) 0.135(9) 0.027(5) 0.017(6) -0.006(6) C
C4 0.087(6) 0.090(6) 0.072(6) 0.040(5) 0.042(5) 0.001(5) C
O1 0.059(3) 0.029(2) 0.042(3) 0.021(2) 0.012(2) -0.001(2) O
C5 0.054(4) 0.027(3) 0.043(4) 0.012(3) -0.001(4) 0.003(3) C
O2 0.098(4) 0.041(3) 0.066(3) 0.037(3) 0.017(3) 0.023(3) O
N1 0.058(4) 0.026(2) 0.029(3) 0.016(3) 0.001(3) 0.006(2) N
C6 0.043(4) 0.027(3) 0.028(3) 0.004(3) -0.010(3) -0.000(3) C
C7 0.058(4) 0.022(3) 0.030(3) 0.002(3) -0.005(3) 0.005(3) C
C8 0.057(4) 0.036(3) 0.028(3) -0.004(3) -0.005(3) 0.009(3) C
C9 0.055(4) 0.032(3) 0.029(3) 0.007(3) 0.004(3) -0.005(3) C
C10 0.043(4) 0.022(3) 0.030(3) 0.004(3) -0.009(3) -0.003(3) C
N2 0.050(3) 0.023(2) 0.025(2) 0.006(2) -0.009(2) 0.001(2) N
N3 0.055(3) 0.024(2) 0.031(3) 0.008(3) -0.004(3) -0.000(2) N
C11 0.060(4) 0.026(3) 0.034(3) 0.006(3) -0.004(3) -0.005(3) C
O3 0.123(5) 0.036(2) 0.034(3) 0.021(3) -0.018(3) -0.009(2) O
C12 0.045(4) 0.030(3) 0.041(4) 0.003(3) 0.004(3) -0.000(3) C
N4 0.067(4) 0.033(3) 0.034(3) 0.013(3) 0.013(3) 0.004(3) N
C13 0.081(6) 0.048(4) 0.029(3) 0.011(4) 0.009(4) 0.003(3) C
N5 0.061(4) 0.033(3) 0.027(3) 0.015(3) 0.014(3) 0.002(2) N
C14 0.040(4) 0.029(3) 0.031(3) 0.003(3) 0.004(3) -0.001(3) C
C15 0.055(4) 0.026(3) 0.027(3) 0.006(3) 0.002(3) -0.005(3) C
C16 0.045(4) 0.023(3) 0.029(3) 0.004(3) 0.006(3) -0.001(3) C
O4 0.103(4) 0.035(2) 0.032(2) 0.022(3) -0.007(3) -0.004(2) O
N6 0.064(4) 0.034(3) 0.024(3) 0.013(3) 0.007(3) 0.001(2) N
C17 0.040(4) 0.023(3) 0.036(3) -0.003(3) -0.002(3) 0.004(3) C
C18 0.070(5) 0.034(3) 0.024(3) 0.009(4) -0.005(3) -0.000(3) C
C19 0.079(5) 0.037(3) 0.028(3) 0.008(4) 0.003(4) -0.008(3) C
C20 0.062(5) 0.022(3) 0.042(4) 0.009(3) -0.005(4) -0.007(3) C
C21 0.036(3) 0.023(3) 0.033(3) -0.004(3) -0.013(3) -0.003(3) C
N7 0.038(3) 0.029(2) 0.024(2) 0.003(2) -0.004(2) 0.000(2) N
N8 0.042(3) 0.029(3) 0.035(3) -0.005(3) -0.005(3) 0.002(2) N
C22 0.042(4) 0.029(3) 0.045(4) -0.006(3) -0.009(3) 0.010(3) C
O5 0.072(3) 0.038(2) 0.051(3) 0.015(3) 0.004(3) 0.006(2) O
O6 0.072(3) 0.039(3) 0.042(3) 0.006(3) -0.011(3) 0.013(2) O
C23 0.055(5) 0.040(4) 0.064(5) -0.002(4) -0.017(4) 0.023(4) C
C24 0.122(8) 0.070(5) 0.060(5) 0.011(6) -0.025(5) 0.037(4) C
C25 0.099(7) 0.039(4) 0.075(6) -0.014(5) -0.010(6) 0.021(4) C
C26 0.053(5) 0.098(6) 0.153(8) -0.013(5) -0.037(6) 0.074(6) C
C27 0.049(4) 0.036(3) 0.049(4) -0.006(3) 0.004(4) -0.015(3) C
C28 0.065(5) 0.059(5) 0.056(5) -0.002(4) -0.017(4) -0.011(4) C
C29 0.080(6) 0.032(4) 0.078(6) -0.000(4) -0.013(5) -0.020(4) C
C30 0.049(5) 0.073(5) 0.074(5) -0.009(4) -0.003(4) -0.032(5) C
O7 0.052(3) 0.031(2) 0.034(2) 0.000(2) -0.007(2) -0.008(2) O
C31 0.040(4) 0.026(3) 0.042(4) -0.000(3) -0.002(3) 0.002(3) C
O8 0.102(4) 0.034(2) 0.045(3) -0.022(3) 0.004(3) -0.004(2) O
N9 0.050(3) 0.022(2) 0.027(3) -0.004(3) -0.001(3) -0.001(2) N
C32 0.041(4) 0.027(3) 0.032(3) -0.007(3) -0.004(3) 0.001(3) C
C33 0.062(5) 0.030(3) 0.034(3) -0.002(3) -0.005(4) 0.002(3) C
C34 0.091(6) 0.039(4) 0.037(4) -0.015(4) -0.004(4) 0.010(3) C
C35 0.091(6) 0.033(3) 0.025(3) -0.011(4) -0.007(4) -0.003(3) C
C36 0.061(4) 0.026(3) 0.029(3) -0.006(3) -0.001(3) 0.001(3) C
N10 0.038(3) 0.024(2) 0.031(3) 0.001(2) -0.002(3) 0.001(2) N
N11 0.063(4) 0.026(2) 0.025(3) -0.011(3) -0.010(3) -0.001(2) N
C37 0.041(4) 0.028(3) 0.033(3) 0.001(3) 0.005(3) 0.004(3) C
O9 0.079(3) 0.033(2) 0.028(2) -0.011(3) -0.006(3) 0.005(2) O
C38 0.029(3) 0.026(3) 0.035(3) -0.000(3) 0.004(3) 0.001(3) C
N12 0.040(3) 0.034(3) 0.022(2) -0.007(3) 0.000(2) -0.000(2) N
C39 0.055(4) 0.041(3) 0.019(3) 0.001(4) -0.000(3) 0.008(3) C
N13 0.045(3) 0.029(2) 0.025(2) -0.005(3) -0.002(2) 0.000(2) N
C40 0.034(3) 0.027(3) 0.035(3) -0.002(3) 0.000(3) 0.003(3) C
C41 0.034(3) 0.027(3) 0.022(3) 0.004(3) -0.004(3) -0.001(2) C
C42 0.039(3) 0.022(3) 0.037(3) 0.006(3) 0.004(3) 0.005(3) C
O10 0.068(3) 0.033(2) 0.025(2) -0.010(2) 0.001(2) 0.003(2) O
N14 0.052(3) 0.021(2) 0.030(3) -0.004(2) 0.003(3) -0.003(2) N
C43 0.042(4) 0.022(3) 0.044(4) 0.002(3) -0.002(3) 0.002(3) C
C44 0.062(4) 0.033(3) 0.027(3) -0.002(3) 0.008(3) -0.002(3) C
C45 0.071(5) 0.032(3) 0.032(3) 0.006(4) -0.002(4) -0.009(3) C
C46 0.060(4) 0.022(3) 0.038(4) -0.007(3) -0.005(4) -0.006(3) C
C47 0.045(4) 0.025(3) 0.028(3) 0.001(3) -0.012(3) -0.005(3) C
N15 0.039(3) 0.022(2) 0.029(2) 0.000(2) 0.001(2) -0.004(2) N
N16 0.047(3) 0.026(2) 0.027(3) -0.009(3) -0.001(2) -0.006(2) N
C48 0.049(4) 0.024(3) 0.048(4) -0.006(3) 0.003(3) -0.010(3) C
O11 0.076(4) 0.063(3) 0.063(3) -0.036(3) 0.010(3) -0.030(3) O
O12 0.045(3) 0.033(2) 0.041(2) -0.008(2) 0.003(2) 0.002(2) O
C49 0.045(4) 0.032(3) 0.072(5) -0.009(3) 0.013(4) -0.007(4) C
C50 0.043(5) 0.063(6) 0.142(9) -0.003(5) -0.004(6) 0.002(7) C
C51 0.077(6) 0.063(5) 0.089(7) -0.014(5) 0.029(5) 0.008(5) C
C52 0.057(5) 0.032(4) 0.113(7) -0.012(4) 0.006(5) 0.019(5) C

loop_
_atom_site_label
_atom_site_fract_x
_atom_site_fract_y
_atom_site_fract_z
_atom_site_U_iso_or_equiv
_atom_site_occupancy
_atom_site_thermal_displace_type
_atom_site_calc_flag
_atom_site_calc_attached_atom
_atom_site_type_symbol
C1 0.4462(3) 0.3926(4) 0.3403(7) 0.054(4) 1.000 Uani ? ? C
C2 0.4199(4) 0.3274(4) 0.3512(8) 0.064(5) 1.000 Uani ? ? C
C3 0.4971(4) 0.3989(5) 0.402(1) 0.082(7) 1.000 Uani ? ? C
C4 0.4532(4) 0.4102(5) 0.2146(8) 0.083(6) 1.000 Uani ? ? C
O1 0.4097(2) 0.4437(2) 0.3794(4) 0.042(3) 1.000 Uani ? ? O
C5 0.3928(3) 0.4455(3) 0.4865(6) 0.039(4) 1.000 Uani ? ? C
O2 0.4012(3) 0.4066(2) 0.5594(5) 0.064(3) 1.000 Uani ? ? O
N1 0.3639(2) 0.5010(2) 0.5029(4) 0.035(3) 1.000 Uani ? ? N
C6 0.3391(3) 0.5223(3) 0.6033(5) 0.032(3) 1.000 Uani ? ? C
C7 0.3303(3) 0.4839(3) 0.6983(6) 0.034(3) 1.000 Uani ? ? C
C8 0.3073(3) 0.5107(3) 0.7901(6) 0.039(4) 1.000 Uani ? ? C
C9 0.2929(3) 0.5748(3) 0.7902(6) 0.037(3) 1.000 Uani ? ? C
C10 0.3006(3) 0.6080(3) 0.6890(5) 0.031(3) 1.000 Uani ? ? C
N2 0.3238(2) 0.5836(2) 0.5972(4) 0.031(3) 1.000 Uani ? ? N
N3 0.2832(2) 0.6721(2) 0.6751(4) 0.034(3) 1.000 Uani ? ? N
C11 0.2703(3) 0.7128(3) 0.7596(6) 0.038(4) 1.000 Uani ? ? C
O3 0.2742(3) 0.7029(2) 0.8618(4) 0.053(3) 1.000 Uani ? ? O
C12 0.2500(3) 0.7767(3) 0.7194(6) 0.038(4) 1.000 Uani ? ? C
N4 0.2466(3) 0.7870(3) 0.6066(5) 0.043(3) 1.000 Uani ? ? N
C13 0.2277(4) 0.8434(4) 0.5761(6) 0.048(4) 1.000 Uani ? ? C
N5 0.2134(2) 0.8903(3) 0.6448(5) 0.038(3) 1.000 Uani ? ? N
C14 0.2175(3) 0.8802(3) 0.7567(6) 0.033(3) 1.000 Uani ? ? C
C15 0.2350(3) 0.8214(3) 0.7993(5) 0.034(3) 1.000 Uani ? ? C
C16 0.2010(3) 0.9339(3) 0.8354(5) 0.031(3) 1.000 Uani ? ? C
O4 0.2027(3) 0.9302(2) 0.9372(4) 0.049(3) 1.000 Uani ? ? O
N6 0.1855(3) 0.9845(3) 0.7723(4) 0.037(3) 1.000 Uani ? ? N
C17 0.1614(3) 1.0428(3) 0.8004(6) 0.032(3) 1.000 Uani ? ? C
C18 0.1486(3) 1.0626(3) 0.9085(5) 0.039(4) 1.000 Uani ? ? C
C19 0.1238(3) 1.1211(3) 0.9187(6) 0.043(4) 1.000 Uani ? ? C
C20 0.1142(3) 1.1581(3) 0.8226(6) 0.039(4) 1.000 Uani ? ? C
C21 0.1299(3) 1.1354(3) 0.7194(5) 0.030(3) 1.000 Uani ? ? C
N7 0.1528(2) 1.0776(2) 0.7079(4) 0.030(3) 1.000 Uani ? ? N
N8 0.1262(2) 1.1657(2) 0.6128(5) 0.035(3) 1.000 Uani ? ? N
C22 0.0999(3) 1.2215(3) 0.5907(6) 0.038(3) 1.000 Uani ? ? C
O5 0.0778(2) 1.2548(2) 0.6594(5) 0.052(3) 1.000 Uani ? ? O
O6 0.1021(2) 1.2312(2) 0.4771(4) 0.049(3) 1.000 Uani ? ? O
C23 0.0735(3) 1.2847(3) 0.4224(7) 0.052(4) 1.000 Uani ? ? C
C24 0.0870(5) 1.2736(5) 0.2983(8) 0.080(6) 1.000 Uani ? ? C
C25 0.0976(4) 1.3464(4) 0.4629(8) 0.066(5) 1.000 Uani ? ? C
C26 0.0159(4) 1.2780(5) 0.445(1) 0.092(7) 1.000 Uani ? ? C
C27 0.6096(3) -0.2741(3) -0.1469(7) 0.044(4) 1.000 Uani ? ? C
C28 0.6163(4) -0.2615(4) -0.2711(7) 0.060(5) 1.000 Uani ? ? C
C29 0.6403(4) -0.3326(4) -0.1108(8) 0.059(5) 1.000 Uani ? ? C
C30 0.5497(3) -0.2774(4) -0.1162(8) 0.064(5) 1.000 Uani ? ? C
O7 0.6331(2) -0.2165(2) -0.0935(4) 0.038(2) 1.000 Uani ? ? O
C31 0.6318(3) -0.2086(3) 0.0220(6) 0.035(3) 1.000 Uani ? ? C
O8 0.6178(3) -0.2472(2) 0.0904(4) 0.054(3) 1.000 Uani ? ? O
N9 0.6491(2) -0.1474(2) 0.0448(4) 0.031(3) 1.000 Uani ? ? N
C32 0.6516(3) -0.1188(3) 0.1509(6) 0.033(3) 1.000 Uani ? ? C
C33 0.6468(3) -0.1511(3) 0.2541(6) 0.040(4) 1.000 Uani ? ? C
C34 0.6516(4) -0.1154(4) 0.3520(6) 0.051(4) 1.000 Uani ? ? C
C35 0.6608(4) -0.0500(3) 0.3490(6) 0.042(4) 1.000 Uani ? ? C
C36 0.6640(3) -0.0232(3) 0.2426(6) 0.036(3) 1.000 Uani ? ? C
N10 0.6592(2) -0.0567(2) 0.1442(4) 0.031(3) 1.000 Uani ? ? N
N11 0.6739(2) 0.0420(2) 0.2236(4) 0.035(3) 1.000 Uani ? ? N
C37 0.6903(3) 0.0873(3) 0.2978(6) 0.034(3) 1.000 Uani ? ? C
O9 0.6969(2) 0.0803(2) 0.3988(4) 0.042(3) 1.000 Uani ? ? O
C38 0.6995(3) 0.1510(3) 0.2398(5) 0.030(3) 1.000 Uani ? ? C
N12 0.6921(2) 0.1536(2) 0.1277(4) 0.031(3) 1.000 Uani ? ? N
C39 0.7035(3) 0.2096(3) 0.0780(5) 0.035(3) 1.000 Uani ? ? C
N13 0.7238(2) 0.2605(2) 0.1291(4) 0.032(3) 1.000 Uani ? ? N
C40 0.7290(3) 0.2573(3) 0.2428(6) 0.032(3) 1.000 Uani ? ? C
C41 0.7162(3) 0.2033(3) 0.3041(5) 0.027(3) 1.000 Uani ? ? C
C42 0.7513(3) 0.3155(3) 0.3004(6) 0.032(3) 1.000 Uani ? ? C
O10 0.7531(2) 0.3202(2) 0.4043(4) 0.038(2) 1.000 Uani ? ? O
N14 0.7708(2) 0.3588(2) 0.2246(4) 0.032(3) 1.000 Uani ? ? N
C43 0.7952(3) 0.4173(3) 0.2460(6) 0.034(3) 1.000 Uani ? ? C
C44 0.7914(3) 0.4490(3) 0.3488(6) 0.038(4) 1.000 Uani ? ? C
C45 0.8150(3) 0.5094(3) 0.3540(6) 0.042(4) 1.000 Uani ? ? C
C46 0.8402(3) 0.5347(3) 0.2614(6) 0.037(4) 1.000 Uani ? ? C
C47 0.8425(3) 0.4977(3) 0.1621(5) 0.032(3) 1.000 Uani ? ? C
N15 0.8201(2) 0.4410(2) 0.1532(4) 0.029(3) 1.000 Uani ? ? N
N16 0.8686(2) 0.5173(2) 0.0613(4) 0.032(3) 1.000 Uani ? ? N
C48 0.9061(3) 0.5640(3) 0.0522(6) 0.039(4) 1.000 Uani ? ? C
O11 0.9232(2) 0.5959(3) 0.1310(5) 0.067(3) 1.000 Uani ? ? O
O12 0.9227(2) 0.5666(2) -0.0566(4) 0.039(2) 1.000 Uani ? ? O
C49 0.9655(3) 0.6118(3) -0.0904(7) 0.047(4) 1.000 Uani ? ? C
C50 1.0162(4) 0.5960(5) -0.030(1) 0.073(6) 1.000 Uani ? ? C
C51 0.9699(4) 0.5982(5) -0.2192(9) 0.076(6) 1.000 Uani ? ? C
C52 0.9481(4) 0.6802(4) -0.0668(9) 0.059(5) 1.000 Uani ? ? C
C53 0.4797(3) 0.0017(4) 0.6581(8) 0.136(3) 0.500 Uiso ? ? C
CL1 0.4663(3) 0.0157(4) 0.5245(8) 0.1960(3) 0.500 Uiso ? ? Cl
CL2 0.4528(3) 0.0755(4) 0.7145(8) 0.1960(3) 0.500 Uiso ? ? Cl
C54 0.4902(4) 0.4744(4) 0.6983(7) 0.134(5) 0.250 Uiso ? ? C
CL4 0.5243(4) 0.4506(4) 0.7300(7) 0.1343(5) 0.250 Uiso ? ? Cl
CL5 0.5448(4) 0.4207(4) 0.7522(7) 0.076(3) 0.250 Uiso ? ? Cl
O13 0.4638(5) 0.4804(6) 0.913(1) 0.096(3) 0.250 Uiso ? ? O
H1 0.4440 0.2954 0.3257 0.0884 1.000 Uiso calc C2 H
H2 0.4109 0.3198 0.4288 0.0884 1.000 Uiso calc C2 H
H3 0.3885 0.3263 0.3059 0.0884 1.000 Uiso calc C2 H
H4 0.5210 0.3664 0.3783 0.1137 1.000 Uiso calc C3 H
H5 0.5123 0.4395 0.3871 0.1137 1.000 Uiso calc C3 H
H6 0.4908 0.3948 0.4821 0.1137 1.000 Uiso calc C3 H
H7 0.4763 0.3803 0.1791 0.1078 1.000 Uiso calc C4 H
H8 0.4195 0.4096 0.1776 0.1078 1.000 Uiso calc C4 H
H9 0.4682 0.4517 0.2091 0.1078 1.000 Uiso calc C4 H
H10 0.3605 0.5281 0.4383 0.0491 1.000 Uiso calc N1 H
H11 0.3403 0.4402 0.6983 0.0476 1.000 Uiso calc C7 H
H12 0.3007 0.4855 0.8559 0.0527 1.000 Uiso calc C8 H
H13 0.2786 0.5948 0.8562 0.0501 1.000 Uiso calc C9 H
H14 0.2803 0.6876 0.5992 0.0476 1.000 Uiso calc N3 H
H15 0.2242 0.8509 0.4966 0.0683 1.000 Uiso calc C13 H
H16 0.2365 0.8128 0.8788 0.0470 1.000 Uiso calc C15 H
H17 0.1924 0.9796 0.6930 0.0529 1.000 Uiso calc N6 H
H18 0.1564 1.0372 0.9735 0.0556 1.000 Uiso calc C18 H
H19 0.1133 1.1361 0.9918 0.0623 1.000 Uiso calc C19 H
H20 0.0971 1.1983 0.8290 0.0550 1.000 Uiso calc C20 H
H21 0.1435 1.1456 0.5503 0.0459 1.000 Uiso calc N8 H
H22 0.0706 1.3056 0.2529 0.1089 1.000 Uiso calc C24 H
H23 0.1246 1.2754 0.2884 0.1089 1.000 Uiso calc C24 H
H24 0.0743 1.2329 0.2755 0.1089 1.000 Uiso calc C24 H
H25 0.0795 1.3812 0.4282 0.0922 1.000 Uiso calc C25 H
H26 0.0942 1.3493 0.5435 0.0922 1.000 Uiso calc C25 H
H27 0.1343 1.3477 0.4425 0.0922 1.000 Uiso calc C25 H
H28 -0.0028 1.3122 0.4098 0.1315 1.000 Uiso calc C26 H
H29 0.0036 1.2387 0.4142 0.1315 1.000 Uiso calc C26 H
H30 0.0097 1.2787 0.5247 0.1315 1.000 Uiso calc C26 H
H31 0.6022 -0.2962 -0.3135 0.0784 1.000 Uiso calc C28 H
H32 0.5978 -0.2235 -0.2910 0.0784 1.000 Uiso calc C28 H
H33 0.6531 -0.2566 -0.2881 0.0784 1.000 Uiso calc C28 H
H34 0.6250 -0.3693 -0.1454 0.0827 1.000 Uiso calc C29 H
H35 0.6764 -0.3286 -0.1342 0.0827 1.000 Uiso calc C29 H
H36 0.6387 -0.3368 -0.0302 0.0827 1.000 Uiso calc C29 H
H37 0.5343 -0.3142 -0.1501 0.0851 1.000 Uiso calc C30 H
H38 0.5458 -0.2796 -0.0357 0.0851 1.000 Uiso calc C30 H
H39 0.5321 -0.2403 -0.1439 0.0851 1.000 Uiso calc C30 H
H40 0.6405 -0.1958 0.2568 0.0547 1.000 Uiso calc C33 H
H41 0.6485 -0.1360 0.4239 0.0725 1.000 Uiso calc C34 H
H42 0.6647 -0.0254 0.4166 0.0646 1.000 Uiso calc C35 H
H43 0.6604 -0.1226 -0.0186 0.0428 1.000 Uiso calc N9 H
H44 0.6682 0.0562 0.1476 0.0495 1.000 Uiso calc N11 H
H45 0.6962 0.2131 -0.0013 0.0497 1.000 Uiso calc C39 H
H46 0.7185 0.2018 0.3850 0.0361 1.000 Uiso calc C41 H
H47 0.7673 0.3476 0.1464 0.0444 1.000 Uiso calc N14 H
H48 0.7737 0.4309 0.4127 0.0527 1.000 Uiso calc C44 H
H49 0.8135 0.5331 0.4230 0.0583 1.000 Uiso calc C45 H
H50 0.8557 0.5761 0.2641 0.0517 1.000 Uiso calc C46 H
H51 0.8589 0.4959 -0.0071 0.0432 1.000 Uiso calc N16 H
H52 0.9966 0.6247 -0.2516 0.0992 1.000 Uiso calc C51 H
H53 0.9792 0.5547 -0.2306 0.0992 1.000 Uiso calc C51 H
H54 0.9365 0.6067 -0.2548 0.0992 1.000 Uiso calc C51 H
H55 1.0432 0.6252 -0.0528 0.1077 1.000 Uiso calc C50 H
H56 1.0109 0.5987 0.0497 0.1077 1.000 Uiso calc C50 H
H57 1.0269 0.5539 -0.0500 0.1077 1.000 Uiso calc C50 H
H58 0.9757 0.7086 -0.0887 0.0877 1.000 Uiso calc C52 H
H59 0.9167 0.6894 -0.1093 0.0877 1.000 Uiso calc C52 H
H60 0.9409 0.6851 0.0123 0.0877 1.000 Uiso calc C52 H

loop_
_atom_type_symbol
_atom_type_scat_dispersion_real
_atom_type_scat_dispersion_imag
_atom_type_scat_source
C 0.002 0.002 International_Tables_Vol_IV_Table_2.3.1
H 0.000 0.000 International_Tables_Vol_IV_Table_2.3.1
Cl 0.132 0.159 International_Tables_Vol_IV_Table_2.3.1
N 0.004 0.003 International_Tables_Vol_IV_Table_2.3.1
O 0.008 0.006 International_Tables_Vol_IV_Table_2.3.1

loop_
_geom_angle_atom_site_label_1
_geom_angle_atom_site_label_2
_geom_angle_atom_site_label_3
_geom_angle
_geom_angle_site_symmetry_1
_geom_angle_site_symmetry_3
C2 C1 C3 114.4(8) . .
C2 C1 C4 110.4(9) . .
C2 C1 O1 110.9(7) . .
C3 C1 C4 110.7(9) . .
C3 C1 O1 108.5(7) . .
C4 C1 O1 101.2(7) . .
C1 O1 C5 120.7(6) . .
O1 C5 O2 126.8(7) . .
O1 C5 N1 108.8(6) . .
O2 C5 N1 124.4(7) . .
C5 N1 C6 128.0(6) . .
N1 C6 C7 123.8(6) . .
N1 C6 N2 112.7(6) . .
C7 C6 N2 123.5(6) . .
C6 C7 C8 117.8(6) . .
C7 C8 C9 121.1(6) . .
C8 C9 C10 116.6(6) . .
C9 C10 N2 124.0(6) . .
C9 C10 N3 122.0(6) . .
N2 C10 N3 114.0(6) . .
C6 N2 C10 116.8(6) . .
C10 N3 C11 126.0(6) . .
N3 C11 O3 126.6(7) . .
N3 C11 C12 114.5(6) . .
O3 C11 C12 119.0(6) . .
C11 C12 N4 118.2(6) . .
C11 C12 C15 119.0(6) . .
N4 C12 C15 122.9(7) . .
C12 N4 C13 115.6(6) . .
N4 C13 N5 126.8(7) . .
C13 N5 C14 117.4(6) . .
N5 C14 C15 121.0(6) . .
N5 C14 C16 117.4(6) . .
C15 C14 C16 121.6(6) . .
C12 C15 C14 116.3(6) . .
C14 C16 O4 123.3(6) . .
C14 C16 N6 109.2(6) . .
O4 C16 N6 127.5(6) . .
C16 N6 C17 132.8(6) . .
N6 C17 C18 125.6(6) . .
N6 C17 N7 111.0(6) . .
C18 C17 N7 123.4(6) . .
C17 C18 C19 117.0(6) . .
C18 C19 C20 120.3(7) . .
C19 C20 C21 118.5(6) . .
C20 C21 N7 121.8(6) . .
C20 C21 N8 128.0(6) . .
N7 C21 N8 110.2(6) . .
C17 N7 C21 118.9(6) . .
C21 N8 C22 125.9(6) . .
N8 C22 O5 126.4(7) . .
N8 C22 O6 107.2(7) . .
O5 C22 O6 126.4(7) . .
C22 O6 C23 121.5(7) . .
O6 C23 C24 101.1(7) . .
O6 C23 C25 108.8(7) . .
O6 C23 C26 109.0(7) . .
C24 C23 C25 110.2(8) . .
C24 C23 C26 112.1(9) . .
C25 C23 C26 114(1) . .
C28 C27 C29 111.2(7) . .
C28 C27 C30 110.2(8) . .
C28 C27 O7 102.9(6) . .
C29 C27 C30 113.2(8) . .
C29 C27 O7 110.0(6) . .
C30 C27 O7 108.9(6) . .
C27 O7 C31 120.6(6) . .
O7 C31 O8 126.2(7) . .
O7 C31 N9 107.3(6) . .
O8 C31 N9 126.4(7) . .
C31 N9 C32 126.2(6) . .
N9 C32 C33 124.5(6) . .
N9 C32 N10 112.4(6) . .
C33 C32 N10 123.0(6) . .
C32 C33 C34 116.9(6) . .
C33 C34 C35 122.0(7) . .
C34 C35 C36 115.9(7) . .
C35 C36 N10 123.8(6) . .
C35 C36 N11 123.6(6) . .
N10 C36 N11 112.5(6) . .
C32 N10 C36 118.3(6) . .
C36 N11 C37 129.4(6) . .
N11 C37 O9 126.0(6) . .
N11 C37 C38 112.2(6) . .
O9 C37 C38 121.8(6) . .
C37 C38 N12 117.3(6) . .
C37 C38 C41 119.8(6) . .
N12 C38 C41 122.9(6) . .
C38 N12 C39 115.9(6) . .
N12 C39 N13 126.2(6) . .
C39 N13 C40 116.5(6) . .
N13 C40 C41 122.4(6) . .
N13 C40 C42 116.3(6) . .
C41 C40 C42 121.3(6) . .
C38 C41 C40 115.8(6) . .
C40 C42 O10 121.9(6) . .
C40 C42 N14 112.4(6) . .
O10 C42 N14 125.6(7) . .
C42 N14 C43 128.9(6) . .
N14 C43 C44 123.5(7) . .
N14 C43 N15 112.5(6) . .
C44 C43 N15 123.9(6) . .
C43 C44 C45 116.5(7) . .
C44 C45 C46 120.9(6) . .
C45 C46 C47 117.6(6) . .
C46 C47 N15 123.3(6) . .
C46 C47 N16 123.6(6) . .
N15 C47 N16 113.2(6) . .
C43 N15 C47 117.7(6) . .
C47 N16 C48 126.5(6) . .
N16 C48 O11 125.3(7) . .
N16 C48 O12 108.5(6) . .
O11 C48 O12 126.1(7) . .
C48 O12 C49 120.1(6) . .
O12 C49 C50 110.3(7) . .
O12 C49 C51 101.2(7) . .
O12 C49 C52 110.2(6) . .
C50 C49 C51 111.2(9) . .
C50 C49 C52 111.6(8) . .
C51 C49 C52 111.9(8) . .
CL1 C53 CL2 96.8(5) . .
C54 C54 CL4 95(1) 2_665 .
C54 C54 CL5 104(1) 2_665 .
CL4 C54 CL4 123.2(7) . 2_665
CL4 C54 CL5 130.7(5) 2_665 .

loop_
_geom_bond_atom_site_label_1
_geom_bond_atom_site_label_2
_geom_bond_distance
_geom_bond_site_symmetry_2
C1 C2 1.52(1) .
C1 C3 1.48(2) .
C1 C4 1.53(1) .
C1 O1 1.481(9) .
O1 C5 1.325(9) .
C5 O2 1.200(8) .
C5 N1 1.384(9) .
N1 C6 1.404(8) .
C6 C7 1.391(9) .
C6 N2 1.342(8) .
C7 C8 1.34(1) .
C8 C9 1.39(1) .
C9 C10 1.388(9) .
C10 N2 1.326(8) .
C10 N3 1.422(8) .
N3 C11 1.347(9) .
C11 O3 1.219(9) .
C11 C12 1.51(1) .
C12 N4 1.343(9) .
C12 C15 1.375(9) .
N4 C13 1.32(1) .
C13 N5 1.321(9) .
N5 C14 1.333(9) .
C14 C15 1.401(9) .
C14 C16 1.514(9) .
C16 O4 1.195(8) .
C16 N6 1.350(8) .
N6 C17 1.403(9) .
C17 C18 1.37(1) .
C17 N7 1.325(8) .
C18 C19 1.38(1) .
C19 C20 1.39(1) .
C20 C21 1.36(1) .
C21 N7 1.347(8) .
C21 N8 1.404(9) .
N8 C22 1.367(9) .
C22 O5 1.202(9) .
C22 O6 1.348(9) .
O6 C23 1.477(9) .
C23 C24 1.51(1) .
C23 C25 1.51(1) .
C23 C26 1.47(1) .
C27 C28 1.49(1) .
C27 C29 1.51(1) .
C27 C30 1.55(1) .
C27 O7 1.482(8) .
O7 C31 1.365(9) .
C31 O8 1.191(8) .
C31 N9 1.379(8) .
N9 C32 1.382(9) .
C32 C33 1.39(1) .
C32 N10 1.319(8) .
C33 C34 1.38(1) .
C34 C35 1.39(1) .
C35 C36 1.37(1) .
C36 N10 1.356(9) .
C36 N11 1.406(8) .
N11 C37 1.353(9) .
C37 O9 1.205(8) .
C37 C38 1.515(9) .
C38 N12 1.328(8) .
C38 C41 1.396(9) .
N12 C39 1.341(8) .
C39 N13 1.327(9) .
N13 C40 1.339(8) .
C40 C41 1.380(9) .
C40 C42 1.501(9) .
C42 O10 1.222(8) .
C42 N14 1.362(8) .
N14 C43 1.393(8) .
C43 C44 1.38(1) .
C43 N15 1.348(9) .
C44 C45 1.40(1) .
C45 C46 1.36(1) .
C46 C47 1.400(9) .
C47 N15 1.320(8) .
C47 N16 1.412(9) .
N16 C48 1.362(9) .
C48 O11 1.217(9) .
C48 O12 1.342(9) .
O12 C49 1.485(9) .
C49 C50 1.49(1) .
C49 C51 1.54(1) .
C49 C52 1.52(1) .
C53 CL1 1.628(9) .
C53 CL2 1.815(9) .
C54 CL4 1.66(1) 2_665
C54 CL5 1.88(1) .
O13 O13 1.99(3) 2_665
